data_4123571
loop_
_publ_author_name
'Xue, Dong-Xu'
'Belmabkhout, Youssef'
'Shekhah, Osama'
'Jiang, Hao'
'Adil, Karim'
'Cairns, Amy J.'
'Eddaoudi, Mohamed'

_publ_section_title
;
 Tunable Rare Earth fcu-MOF Platform: Access to Adsorption Kinetics Driven
 Gas/Vapor Separations via Pore Size Contraction.
;
_journal_issue 15
_journal_name_full 'Journal of the American Chemical Society'
_journal_page_first 5034
_journal_page_last 5040
_journal_paper_doi 10.1021/ja5131403
_journal_volume 137
_journal_year 2015
_chemical_formula_moiety '    C60 H24 O38 Y6, 12(C) '
_chemical_formula_sum 'C72 H24 O38 Y6'
_chemical_formula_weight 2030.37
_chemical_name_systematic
;
 ?
;
_space_group_IT_number 225
_symmetry_cell_setting cubic
_symmetry_space_group_name_Hall '-F 4 2 3'
_symmetry_space_group_name_H-M 'F m -3 m'
_atom_sites_solution_hydrogens constr
_atom_sites_solution_primary direct
_atom_sites_solution_secondary difmap
_audit_creation_method SHELXL-97
_cell_angle_alpha 90.00
_cell_angle_beta 90.00
_cell_angle_gamma 90.00
_cell_formula_units_Z 4
_cell_length_a 21.3872(20)
_cell_length_b 21.3872(20)
_cell_length_c 21.3872(20)
_cell_measurement_temperature 100(2)
_cell_volume 9782.8(16)
_computing_cell_refinement 'SAINT-Plus (Bruker, 2007)'
_computing_data_collection 'APEX2 (Bruker, 2007)'
_computing_data_reduction 'SAINT-Plus (Bruker, 2007)'
_computing_molecular_graphics 'DIAMOND (Brandenburg, 2009)'
_computing_publication_material 'SHELXTL (Sheldrick, 2008)'
_computing_structure_refinement 'SHELXTL (Sheldrick, 2008)'
_computing_structure_solution 'SHELXTL (Sheldrick, 2008)'
_diffrn_ambient_temperature 100(2)
_diffrn_measured_fraction_theta_full 0.984
_diffrn_measured_fraction_theta_max 0.984
_diffrn_measurement_device_type ' BRUKER ApexII X8'
_diffrn_measurement_method '\w scans'
_diffrn_radiation_monochromator mirror
_diffrn_radiation_source 'ImuS microsource'
_diffrn_radiation_type CuK\a
_diffrn_radiation_wavelength 1.54178
_diffrn_reflns_av_R_equivalents 0.0321
_diffrn_reflns_av_sigmaI/netI 0.0106
_diffrn_reflns_limit_h_max 24
_diffrn_reflns_limit_h_min -18
_diffrn_reflns_limit_k_max 24
_diffrn_reflns_limit_k_min -24
_diffrn_reflns_limit_l_max 24
_diffrn_reflns_limit_l_min -23
_diffrn_reflns_number 12463
_diffrn_reflns_theta_full 66.16
_diffrn_reflns_theta_max 66.16
_diffrn_reflns_theta_min 5.85
_exptl_absorpt_coefficient_mu 5.227
_exptl_absorpt_correction_T_max 0.7528
_exptl_absorpt_correction_T_min 0.5915
_exptl_absorpt_correction_type multi-scan
_exptl_absorpt_process_details
;
(SADABS; Sheldrick, 1996)
;
_exptl_crystal_colour colorless
_exptl_crystal_density_diffrn 1.379
_exptl_crystal_density_method 'not measured'
_exptl_crystal_description fragment
_exptl_crystal_F_000 3976
_exptl_crystal_size_max 0.05
_exptl_crystal_size_mid 0.05
_exptl_crystal_size_min 0.05
_platon_squeeze_details
;
 Refinement of F^2^ against ALL reflections.  The weighted R-factor wR and
 goodness of fit S are based on F^2^, conventional R-factors R are based
 on F, with F set to zero for negative F^2^. The threshold expression of
 F^2^ > 2sigma(F^2^) is used only for calculating R-factors(gt) etc. and is
 not relevant to the choice of reflections for refinement.  R-factors based
 on F^2^ are statistically about twice as large as those based on F, and R-
 factors based on ALL data will be even larger.
;
_refine_diff_density_max 1.521
_refine_diff_density_min -0.946
_refine_diff_density_rms 0.154
_refine_ls_extinction_method none
_refine_ls_goodness_of_fit_ref 1.075
_refine_ls_hydrogen_treatment constr
_refine_ls_matrix_type full
_refine_ls_number_parameters 30
_refine_ls_number_reflns 481
_refine_ls_number_restraints 3
_refine_ls_restrained_S_all 1.073
_refine_ls_R_factor_all 0.0572
_refine_ls_R_factor_gt 0.0560
_refine_ls_shift/su_max 0.004
_refine_ls_shift/su_mean 0.001
_refine_ls_structure_factor_coef Fsqd
_refine_ls_weighting_details 'calc w=1/[\s^2^(Fo^2^)+(0.0634P)^2^+584.6675P] where P=(Fo^2^+2Fc^2^)/3'
_refine_ls_weighting_scheme calc
_refine_ls_wR_factor_gt 0.1494
_refine_ls_wR_factor_ref 0.1506
_reflns_number_gt 468
_reflns_number_total 481
_reflns_threshold_expression >2sigma(I)
_cod_data_source_file ja5131403_si_001.cif
_cod_data_source_block FCU_MOF_Y_1.4_Naphatelene_KAUST_(Pr._Eddaoudi)
_cod_depositor_comments 'Adding full bibliography for 4123571--4123573.cif.'
_cod_original_cell_volume 9783(3)
_cod_original_sg_symbol_Hall '    -F 4 2 3 '
_cod_original_sg_symbol_H-M Fm-3m
_cod_database_code 4123571

loop_
_symmetry_equiv_pos_as_xyz
'x, y, z'
'-x, -y, z'
'-x, y, -z'
'x, -y, -z'
'z, x, y'
'z, -x, -y'
'-z, -x, y'
'-z, x, -y'
'y, z, x'
'-y, z, -x'
'y, -z, -x'
'-y, -z, x'
'y, x, -z'
'-y, -x, -z'
'y, -x, z'
'-y, x, z'
'x, z, -y'
'-x, z, y'
'-x, -z, -y'
'x, -z, y'
'z, y, -x'
'z, -y, x'
'-z, y, x'
'-z, -y, -x'
'x, y+1/2, z+1/2'
'-x, -y+1/2, z+1/2'
'-x, y+1/2, -z+1/2'
'x, -y+1/2, -z+1/2'
'z, x+1/2, y+1/2'
'z, -x+1/2, -y+1/2'
'-z, -x+1/2, y+1/2'
'-z, x+1/2, -y+1/2'
'y, z+1/2, x+1/2'
'-y, z+1/2, -x+1/2'
'y, -z+1/2, -x+1/2'
'-y, -z+1/2, x+1/2'
'y, x+1/2, -z+1/2'
'-y, -x+1/2, -z+1/2'
'y, -x+1/2, z+1/2'
'-y, x+1/2, z+1/2'
'x, z+1/2, -y+1/2'
'-x, z+1/2, y+1/2'
'-x, -z+1/2, -y+1/2'
'x, -z+1/2, y+1/2'
'z, y+1/2, -x+1/2'
'z, -y+1/2, x+1/2'
'-z, y+1/2, x+1/2'
'-z, -y+1/2, -x+1/2'
'x+1/2, y, z+1/2'
'-x+1/2, -y, z+1/2'
'-x+1/2, y, -z+1/2'
'x+1/2, -y, -z+1/2'
'z+1/2, x, y+1/2'
'z+1/2, -x, -y+1/2'
'-z+1/2, -x, y+1/2'
'-z+1/2, x, -y+1/2'
'y+1/2, z, x+1/2'
'-y+1/2, z, -x+1/2'
'y+1/2, -z, -x+1/2'
'-y+1/2, -z, x+1/2'
'y+1/2, x, -z+1/2'
'-y+1/2, -x, -z+1/2'
'y+1/2, -x, z+1/2'
'-y+1/2, x, z+1/2'
'x+1/2, z, -y+1/2'
'-x+1/2, z, y+1/2'
'-x+1/2, -z, -y+1/2'
'x+1/2, -z, y+1/2'
'z+1/2, y, -x+1/2'
'z+1/2, -y, x+1/2'
'-z+1/2, y, x+1/2'
'-z+1/2, -y, -x+1/2'
'x+1/2, y+1/2, z'
'-x+1/2, -y+1/2, z'
'-x+1/2, y+1/2, -z'
'x+1/2, -y+1/2, -z'
'z+1/2, x+1/2, y'
'z+1/2, -x+1/2, -y'
'-z+1/2, -x+1/2, y'
'-z+1/2, x+1/2, -y'
'y+1/2, z+1/2, x'
'-y+1/2, z+1/2, -x'
'y+1/2, -z+1/2, -x'
'-y+1/2, -z+1/2, x'
'y+1/2, x+1/2, -z'
'-y+1/2, -x+1/2, -z'
'y+1/2, -x+1/2, z'
'-y+1/2, x+1/2, z'
'x+1/2, z+1/2, -y'
'-x+1/2, z+1/2, y'
'-x+1/2, -z+1/2, -y'
'x+1/2, -z+1/2, y'
'z+1/2, y+1/2, -x'
'z+1/2, -y+1/2, x'
'-z+1/2, y+1/2, x'
'-z+1/2, -y+1/2, -x'
'-x, -y, -z'
'x, y, -z'
'x, -y, z'
'-x, y, z'
'-z, -x, -y'
'-z, x, y'
'z, x, -y'
'z, -x, y'
'-y, -z, -x'
'y, -z, x'
'-y, z, x'
'y, z, -x'
'-y, -x, z'
'y, x, z'
'-y, x, -z'
'y, -x, -z'
'-x, -z, y'
'x, -z, -y'
'x, z, y'
'-x, z, -y'
'-z, -y, x'
'-z, y, -x'
'z, -y, -x'
'z, y, x'
'-x, -y+1/2, -z+1/2'
'x, y+1/2, -z+1/2'
'x, -y+1/2, z+1/2'
'-x, y+1/2, z+1/2'
'-z, -x+1/2, -y+1/2'
'-z, x+1/2, y+1/2'
'z, x+1/2, -y+1/2'
'z, -x+1/2, y+1/2'
'-y, -z+1/2, -x+1/2'
'y, -z+1/2, x+1/2'
'-y, z+1/2, x+1/2'
'y, z+1/2, -x+1/2'
'-y, -x+1/2, z+1/2'
'y, x+1/2, z+1/2'
'-y, x+1/2, -z+1/2'
'y, -x+1/2, -z+1/2'
'-x, -z+1/2, y+1/2'
'x, -z+1/2, -y+1/2'
'x, z+1/2, y+1/2'
'-x, z+1/2, -y+1/2'
'-z, -y+1/2, x+1/2'
'-z, y+1/2, -x+1/2'
'z, -y+1/2, -x+1/2'
'z, y+1/2, x+1/2'
'-x+1/2, -y, -z+1/2'
'x+1/2, y, -z+1/2'
'x+1/2, -y, z+1/2'
'-x+1/2, y, z+1/2'
'-z+1/2, -x, -y+1/2'
'-z+1/2, x, y+1/2'
'z+1/2, x, -y+1/2'
'z+1/2, -x, y+1/2'
'-y+1/2, -z, -x+1/2'
'y+1/2, -z, x+1/2'
'-y+1/2, z, x+1/2'
'y+1/2, z, -x+1/2'
'-y+1/2, -x, z+1/2'
'y+1/2, x, z+1/2'
'-y+1/2, x, -z+1/2'
'y+1/2, -x, -z+1/2'
'-x+1/2, -z, y+1/2'
'x+1/2, -z, -y+1/2'
'x+1/2, z, y+1/2'
'-x+1/2, z, -y+1/2'
'-z+1/2, -y, x+1/2'
'-z+1/2, y, -x+1/2'
'z+1/2, -y, -x+1/2'
'z+1/2, y, x+1/2'
'-x+1/2, -y+1/2, -z'
'x+1/2, y+1/2, -z'
'x+1/2, -y+1/2, z'
'-x+1/2, y+1/2, z'
'-z+1/2, -x+1/2, -y'
'-z+1/2, x+1/2, y'
'z+1/2, x+1/2, -y'
'z+1/2, -x+1/2, y'
'-y+1/2, -z+1/2, -x'
'y+1/2, -z+1/2, x'
'-y+1/2, z+1/2, x'
'y+1/2, z+1/2, -x'
'-y+1/2, -x+1/2, z'
'y+1/2, x+1/2, z'
'-y+1/2, x+1/2, -z'
'y+1/2, -x+1/2, -z'
'-x+1/2, -z+1/2, y'
'x+1/2, -z+1/2, -y'
'x+1/2, z+1/2, y'
'-x+1/2, z+1/2, -y'
'-z+1/2, -y+1/2, x'
'-z+1/2, y+1/2, -x'
'z+1/2, -y+1/2, -x'
'z+1/2, y+1/2, x'

loop_
_atom_site_label
_atom_site_type_symbol
_atom_site_fract_x
_atom_site_fract_y
_atom_site_fract_z
_atom_site_U_iso_or_equiv
_atom_site_adp_type
_atom_site_occupancy
_atom_site_symmetry_multiplicity
_atom_site_calc_flag
_atom_site_refinement_flags
_atom_site_disorder_assembly
_atom_site_disorder_group
Y1 Y 0.5000 0.0000 0.12676(5) 0.0182(4) Uani 1 8 d S . .
O2 O 0.55869(16) -0.05869(16) 0.05869(16) 0.0200 Uiso 1 6 d S . .
O1 O 0.5000 -0.0982(2) 0.1725(2) 0.0228(12) Uani 1 2 d S . .
O3 O 0.5000 0.0000 0.2525 0.034(3) Uiso 1 8 d S . .
C1 C 0.5000 -0.1539(4) 0.1539(4) 0.027(3) Uani 1 4 d S . .
C2 C 0.5000 -0.2030(5) 0.2030(5) 0.037(3) Uiso 1 4 d SD . .
H2 H 0.4709 -0.2025 0.2353 0.045 Uiso 0.25 1 calc PR A .
C3 C 0.5475(8) -0.2522(9) 0.1988(9) 0.074(5) Uiso 0.50 1 d PD A -1
C4 C 0.6002(13) -0.2557(16) 0.1555(15) 0.080(11) Uiso 0.25 1 d PD A -1
H4 H 0.6027 -0.2227 0.1273 0.096 Uiso 0.25 1 calc PR A -1
C5 C 0.6491(10) -0.3019(13) 0.1491(10) 0.093(10) Uiso 0.50 2 d SPD . .

loop_
_atom_site_aniso_label
_atom_site_aniso_U_11
_atom_site_aniso_U_22
_atom_site_aniso_U_33
_atom_site_aniso_U_23
_atom_site_aniso_U_13
_atom_site_aniso_U_12
Y1 0.0183(5) 0.0183(5) 0.0111(7) 0.000 0.000 0.000
O1 0.027(3) 0.021(3) 0.021(3) 0.012(2) 0.000 0.000
C1 0.031(7) 0.025(4) 0.025(4) 0.016(5) 0.000 0.000

loop_
_atom_type_symbol
_atom_type_description
_atom_type_scat_dispersion_real
_atom_type_scat_dispersion_imag
_atom_type_scat_source
C C 0.0181 0.0091 'International Tables Vol C Tables 4.2.6.8 and 6.1.1.4'
H H 0.0000 0.0000 'International Tables Vol C Tables 4.2.6.8 and 6.1.1.4'
O O 0.0492 0.0322 'International Tables Vol C Tables 4.2.6.8 and 6.1.1.4'
Y Y -0.2670 2.0244 'International Tables Vol C Tables 4.2.6.8 and 6.1.1.4'

loop_
_geom_angle_atom_site_label_1
_geom_angle_atom_site_label_2
_geom_angle_atom_site_label_3
_geom_angle
_geom_angle_site_symmetry_1
_geom_angle_site_symmetry_3
O2 Y1 O2 66.31(17) 100_655 .
O2 Y1 O2 66.31(17) 100_655 2_655
O2 Y1 O2 101.3(3) . 2_655
O2 Y1 O2 101.3(3) 100_655 99
O2 Y1 O2 66.31(17) . 99
O2 Y1 O2 66.31(17) 2_655 99
O2 Y1 O1 139.77(7) 100_655 181
O2 Y1 O1 76.82(16) . 181
O2 Y1 O1 139.77(7) 2_655 181
O2 Y1 O1 76.82(16) 99 181
O2 Y1 O1 76.82(16) 100_655 182_545
O2 Y1 O1 139.77(7) . 182_545
O2 Y1 O1 76.82(16) 2_655 182_545
O2 Y1 O1 139.77(7) 99 182_545
O1 Y1 O1 130.0(3) 181 182_545
O2 Y1 O1 76.82(16) 100_655 .
O2 Y1 O1 76.82(16) . .
O2 Y1 O1 139.77(7) 2_655 .
O2 Y1 O1 139.77(7) 99 .
O1 Y1 O1 79.73(10) 181 .
O1 Y1 O1 79.73(10) 182_545 .
O2 Y1 O1 139.77(7) 100_655 2_655
O2 Y1 O1 139.77(7) . 2_655
O2 Y1 O1 76.82(16) 2_655 2_655
O2 Y1 O1 76.82(16) 99 2_655
O1 Y1 O1 79.73(10) 181 2_655
O1 Y1 O1 79.73(10) 182_545 2_655
O1 Y1 O1 130.0(3) . 2_655
O2 Y1 O3 129.33(16) 100_655 .
O2 Y1 O3 129.33(16) . .
O2 Y1 O3 129.33(16) 2_655 .
O2 Y1 O3 129.33(16) 99 .
O1 Y1 O3 65.02(13) 181 .
O1 Y1 O3 65.02(13) 182_545 .
O1 Y1 O3 65.02(13) . .
O1 Y1 O3 65.02(13) 2_655 .
O2 Y1 Y1 33.39(7) 100_655 153
O2 Y1 Y1 33.39(7) . 153
O2 Y1 Y1 86.48(14) 2_655 153
O2 Y1 Y1 86.48(14) 99 153
O1 Y1 Y1 107.38(9) 181 153
O1 Y1 Y1 107.38(9) 182_545 153
O1 Y1 Y1 69.98(13) . 153
O1 Y1 Y1 159.98(13) 2_655 153
O3 Y1 Y1 135.0 . 153
O2 Y1 Y1 33.39(7) 100_655 173
O2 Y1 Y1 86.48(14) . 173
O2 Y1 Y1 33.39(7) 2_655 173
O2 Y1 Y1 86.48(14) 99 173
O1 Y1 Y1 159.98(13) 181 173
O1 Y1 Y1 69.98(13) 182_545 173
O1 Y1 Y1 107.38(9) . 173
O1 Y1 Y1 107.38(9) 2_655 173
O3 Y1 Y1 135.0 . 173
Y1 Y1 Y1 60.0 153 173
O2 Y1 Y1 86.48(14) 100_655 57_554
O2 Y1 Y1 86.48(14) . 57_554
O2 Y1 Y1 33.39(7) 2_655 57_554
O2 Y1 Y1 33.39(7) 99 57_554
O1 Y1 Y1 107.38(9) 181 57_554
O1 Y1 Y1 107.38(9) 182_545 57_554
O1 Y1 Y1 159.98(13) . 57_554
O1 Y1 Y1 69.98(13) 2_655 57_554
O3 Y1 Y1 135.0 . 57_554
Y1 Y1 Y1 90.0 153 57_554
Y1 Y1 Y1 60.0 173 57_554
Y1 O2 Y1 113.22(13) 153 .
Y1 O2 Y1 113.22(13) 153 77_545
Y1 O2 Y1 113.22(13) . 77_545
C1 O1 Y1 136.6(5) . .
O1 C1 O1 126.9(10) 114 .
O1 C1 C2 116.5(5) 114 .
O1 C1 C2 116.6(5) . .
C3 C2 C3 87.8(16) 100_655 .
C3 C2 C3 124.6(19) 100_655 114
C3 C2 C3 66.8(15) . 114
C3 C2 C3 66.8(15) 100_655 19_655
C3 C2 C3 124.6(19) . 19_655
C3 C2 C3 87.8(16) 114 19_655
C3 C2 C1 117.7(10) 100_655 .
C3 C2 C1 117.7(10) . .
C3 C2 C1 117.7(10) 114 .
C3 C2 C1 117.7(10) 19_655 .
C2 C3 C4 128(2) . .
C5 C4 C3 131(2) . .
C4 C5 C4 71(2) 168_554 .
C4 C5 C5 174.3(13) 168_554 53_545
C4 C5 C5 114.6(12) . 53_545
C4 C5 C5 114.6(12) 168_554 33_644
C4 C5 C5 174.3(13) . 33_644
C5 C5 C5 60.000(4) 53_545 33_644

loop_
_geom_bond_atom_site_label_1
_geom_bond_atom_site_label_2
_geom_bond_distance
_geom_bond_site_symmetry_2
Y1 O2 2.2960(19) 100_655
Y1 O2 2.2960(19) .
Y1 O2 2.2960(19) 2_655
Y1 O2 2.2960(19) 99
Y1 O1 2.316(5) 181
Y1 O1 2.316(5) 182_545
Y1 O1 2.316(5) .
Y1 O1 2.316(5) 2_655
Y1 O3 2.6889(12) .
Y1 Y1 3.8339(17) 153
Y1 Y1 3.8339(17) 173
Y1 Y1 3.8339(17) 57_554
O2 Y1 2.2960(19) 153
O2 Y1 2.2960(19) 77_545
O1 C1 1.257(7) .
C1 O1 1.257(7) 114
C1 C2 1.485(17) .
C2 C3 1.47(2) 100_655
C2 C3 1.47(2) .
C2 C3 1.47(2) 114
C2 C3 1.47(2) 19_655
C3 C4 1.461(18) .
C4 C5 1.445(19) .
C5 C4 1.445(19) 168_554
C5 C5 1.48(5) 53_545
C5 C5 1.48(5) 33_644

loop_
_platon_squeeze_void_nr
_platon_squeeze_void_average_x
_platon_squeeze_void_average_y
_platon_squeeze_void_average_z
_platon_squeeze_void_volume
_platon_squeeze_void_count_electrons
_platon_squeeze_void_content
1 0.000 0.000 0.000 433 115 ' '
2 0.000 0.500 0.500 433 115 ' '
3 0.250 0.250 0.250 14 3 ' '
4 0.250 0.250 0.750 14 3 ' '
5 0.250 0.750 0.250 14 3 ' '
6 0.250 0.750 0.750 14 3 ' '
7 0.500 0.000 0.500 433 115 ' '
8 0.500 0.500 0.000 433 115 ' '
9 0.750 0.250 0.250 14 3 ' '
10 0.750 0.250 0.750 14 3 ' '
11 0.750 0.750 0.250 14 3 ' '
12 0.750 0.750 0.750 14 3 ' '
